data_7109735
loop_
_publ_author_name
'Rui-Li Sang'
'Li Xu'

_publ_section_title
;
 Unprecedented infinite lanthanide hydroxide ribbons
 [Ln\3(mu\3-OH)\3]n^6n+^ in a 3-D metal-organic framework
;
_journal_name_full Chem.Commun.
_journal_page_first 8344
_journal_paper_doi 10.1039/c3cc44181d
_journal_volume 49
_journal_year 2013
_chemical_formula_sum 'C36 H50 N12 Nd3 O20.5'
_chemical_formula_weight 1411.60
_chemical_name_systematic
; 
 ? 
;
_space_group_IT_number 19
_symmetry_cell_setting orthorhombic
_symmetry_space_group_name_Hall 'P 2ac 2ab'
_symmetry_space_group_name_H-M 'P 21 21 21'
_atom_sites_solution_hydrogens geom
_atom_sites_solution_primary direct
_atom_sites_solution_secondary difmap
_audit_creation_method SHELXL-97
_cell_angle_alpha 90.00
_cell_angle_beta 90.00
_cell_angle_gamma 90.00
_cell_formula_units_Z 4
_cell_length_a 10.701(2)
_cell_length_b 18.247(4)
_cell_length_c 25.046(6)
_cell_measurement_reflns_used 14544
_cell_measurement_temperature 293(2)
_cell_measurement_theta_max 27.4895
_cell_measurement_theta_min 2.2066
_cell_volume 4890.5(18)
_computing_cell_refinement 'CrystalClear (Rigaku Inc., 2008)'
_computing_data_collection 'CrystalClear (Rigaku Inc., 2008)'
_computing_data_reduction 'CrystalClear (Rigaku Inc., 2008)'
_computing_structure_refinement 'SHELXL-97 (Sheldrick, 1997)'
_computing_structure_solution 'SHELXS-97 (Sheldrick, 1990)'
_diffrn_ambient_temperature 293(2)
_diffrn_detector_area_resol_mean 14.6306
_diffrn_measured_fraction_theta_full 0.999
_diffrn_measured_fraction_theta_max 0.999
_diffrn_measurement_device_type 'Mercury70 (2x2 bin mode)'
_diffrn_measurement_method CCD_Profile_fitting
_diffrn_radiation_monochromator graphite
_diffrn_radiation_source 'fine-focus sealed tube'
_diffrn_radiation_type MoK\a
_diffrn_radiation_wavelength 0.71073
_diffrn_reflns_av_R_equivalents 0.0319
_diffrn_reflns_av_sigmaI/netI 0.0351
_diffrn_reflns_limit_h_max 13
_diffrn_reflns_limit_h_min -13
_diffrn_reflns_limit_k_max 23
_diffrn_reflns_limit_k_min -23
_diffrn_reflns_limit_l_max 32
_diffrn_reflns_limit_l_min -32
_diffrn_reflns_number 38143
_diffrn_reflns_theta_full 27.47
_diffrn_reflns_theta_max 27.47
_diffrn_reflns_theta_min 2.21
_exptl_absorpt_coefficient_mu 3.226
_exptl_absorpt_correction_T_max 1.0000
_exptl_absorpt_correction_T_min 0.8537
_exptl_absorpt_correction_type multi-scan
_exptl_crystal_colour Lavender
_exptl_crystal_density_diffrn 1.917
_exptl_crystal_density_method 'not measured'
_exptl_crystal_description Prism
_exptl_crystal_F_000 2776
_exptl_crystal_size_max 0.7000
_exptl_crystal_size_mid 0.1000
_exptl_crystal_size_min 0.0500
_refine_diff_density_max 1.172
_refine_diff_density_min -0.605
_refine_diff_density_rms 0.100
_refine_ls_abs_structure_details 'Flack H D (1983), Acta Cryst. A39, 876-881'
_refine_ls_abs_structure_Flack -0.003(9)
_refine_ls_extinction_method none
_refine_ls_goodness_of_fit_ref 1.100
_refine_ls_hydrogen_treatment constr
_refine_ls_matrix_type full
_refine_ls_number_parameters 659
_refine_ls_number_reflns 11184
_refine_ls_number_restraints 20
_refine_ls_restrained_S_all 1.102
_refine_ls_R_factor_all 0.0269
_refine_ls_R_factor_gt 0.0257
_refine_ls_shift/su_max 0.001
_refine_ls_shift/su_mean 0.000
_refine_ls_structure_factor_coef Fsqd
_refine_ls_weighting_details 'calc w=1/[\s^2^(Fo^2^)+(0.0168P)^2^+3.6682P] where P=(Fo^2^+2Fc^2^)/3'
_refine_ls_weighting_scheme calc
_refine_ls_wR_factor_gt 0.0508
_refine_ls_wR_factor_ref 0.0518
_reflns_number_gt 10894
_reflns_number_total 11184
_reflns_threshold_expression >2sigma(I)
_cod_data_source_file c3cc44181d.txt
_cod_data_source_block 923601(Nd)
_cod_original_cell_volume 4890.9(18)
_cod_original_formula_sum 'C36 H50 N12 Nd3 O20.50'
_cod_database_code 7109735

loop_
_symmetry_equiv_pos_as_xyz
'x, y, z'
'-x+1/2, -y, z+1/2'
'-x, y+1/2, -z+1/2'
'x+1/2, -y+1/2, -z'

loop_
_atom_site_label
_atom_site_type_symbol
_atom_site_fract_x
_atom_site_fract_y
_atom_site_fract_z
_atom_site_U_iso_or_equiv
_atom_site_adp_type
_atom_site_occupancy
_atom_site_symmetry_multiplicity
_atom_site_calc_flag
_atom_site_refinement_flags
_atom_site_disorder_assembly
_atom_site_disorder_group
Nd1 Nd 0.401873(18) 0.355286(11) 0.471636(7) 0.01445(4) Uani 1 1 d . . .
Nd2 Nd 0.599934(19) 0.191822(11) 0.433957(8) 0.01428(4) Uani 1 1 d . . .
Nd3 Nd 0.771487(18) 0.354814(11) 0.507161(7) 0.01386(4) Uani 1 1 d . . .
O1 O 0.5774(2) 0.28821(14) 0.50807(10) 0.0160(5) Uani 1 1 d . . .
H1A H 0.5563 0.2670 0.5357 0.019 Uiso 1 1 d . . .
O2 O 0.8012(2) 0.23247(15) 0.46486(10) 0.0164(5) Uani 1 1 d . . .
H2A H 0.8433 0.2391 0.4380 0.020 Uiso 1 1 d . . .
O3 O 0.3753(2) 0.23436(14) 0.43409(10) 0.0154(5) Uani 1 1 d . . .
H3A H 0.3599 0.2322 0.4008 0.018 Uiso 1 1 d . . .
O4 O 0.3225(4) 0.37751(18) 0.37751(13) 0.0395(9) Uani 1 1 d . . .
H4C H 0.3216 0.3402 0.3573 0.047 Uiso 1 1 d . . .
H4D H 0.2855 0.4144 0.3640 0.047 Uiso 1 1 d . . .
O5 O 0.6643(3) 0.39135(18) 0.59250(12) 0.0302(7) Uani 1 1 d . . .
H5C H 0.7017 0.4280 0.6053 0.036 Uiso 1 1 d . . .
H5D H 0.5879 0.3990 0.5851 0.036 Uiso 1 1 d . . .
O6 O 0.5777(3) 0.32506(15) 0.40309(11) 0.0230(6) Uani 1 1 d . . .
O7 O 0.7639(3) 0.37860(16) 0.40962(11) 0.0266(7) Uani 1 1 d . . .
O8 O 1.0913(3) 0.58540(17) 0.06241(12) 0.0316(7) Uani 1 1 d . . .
O9 O 1.2856(3) 0.58245(18) 0.09387(14) 0.0374(8) Uani 1 1 d . . .
O10 O 0.7372(3) 0.21872(18) 0.35139(11) 0.0329(7) Uani 1 1 d . . .
O11 O 0.5430(3) 0.18734(19) 0.33473(12) 0.0300(7) Uani 1 1 d . . .
O12 O 1.0120(2) -0.14903(16) 0.02157(10) 0.0196(5) Uani 1 1 d . . .
O13 O 0.8182(3) -0.11128(17) 0.01981(12) 0.0289(7) Uani 1 1 d . . .
O14 O 0.5926(3) 0.43969(14) 0.48311(11) 0.0245(6) Uani 1 1 d . . .
O15 O 0.4248(3) 0.49497(18) 0.45334(16) 0.0444(10) Uani 1 1 d . . .
O16 O 0.3560(3) 1.01142(16) 0.48428(13) 0.0316(7) Uani 1 1 d . . .
O17 O 0.4392(3) 1.08731(15) 0.42572(12) 0.0242(6) Uani 1 1 d . . .
N1 N 0.7338(4) 0.4767(2) 0.25907(15) 0.0378(10) Uani 1 1 d . . .
N2 N 0.7548(4) 0.5069(2) 0.17382(14) 0.0349(10) Uani 1 1 d . . .
N3 N 1.0025(4) 0.4192(3) 0.1765(2) 0.0501(13) Uani 1 1 d . A .
N4 N 0.9086(6) 0.3512(3) 0.2368(2) 0.0772(19) Uani 1 1 d . . .
N5 N 0.7770(4) 0.0950(2) 0.23441(15) 0.0349(9) Uani 1 1 d . . .
N6 N 0.7894(5) -0.0138(2) 0.19470(18) 0.0470(12) Uani 1 1 d . . .
N7 N 0.9670(4) 0.0662(2) 0.11614(15) 0.0296(9) Uani 1 1 d . . .
N8 N 1.0361(4) 0.1219(2) 0.18836(19) 0.0449(12) Uani 1 1 d . . .
N9 N 0.5714(5) 0.7010(2) 0.5044(3) 0.0644(16) Uani 1 1 d . . .
N10 N 0.6480(6) 0.8137(3) 0.5065(3) 0.0752(18) Uani 1 1 d . . .
N11 N 0.5045(5) 0.8306(2) 0.3986(2) 0.0527(13) Uani 1 1 d . . .
N12 N 0.6105(6) 0.7286(3) 0.3825(2) 0.0683(17) Uani 1 1 d . . .
C1 C 0.7996(4) 0.4651(3) 0.21318(18) 0.0333(11) Uani 1 1 d . . .
C2 C 0.6577(5) 0.5447(3) 0.19528(19) 0.0370(12) Uani 1 1 d . . .
H2 H 0.6079 0.5778 0.1767 0.044 Uiso 1 1 calc R . .
C3 C 0.6434(5) 0.5274(3) 0.2476(2) 0.0406(13) Uani 1 1 d . . .
H3 H 0.5840 0.5462 0.2710 0.049 Uiso 1 1 calc R . .
C4 C 0.7550(5) 0.4461(3) 0.31286(18) 0.0411(13) Uani 1 1 d . . .
H4A H 0.7692 0.4858 0.3379 0.049 Uiso 1 1 calc R . .
H4B H 0.8293 0.4157 0.3123 0.049 Uiso 1 1 calc R . .
C5 C 0.6454(4) 0.4010(3) 0.33152(17) 0.0287(10) Uani 1 1 d . . .
H5A H 0.6290 0.3630 0.3054 0.034 Uiso 1 1 calc R . .
H5B H 0.5721 0.4322 0.3332 0.034 Uiso 1 1 calc R . .
C6 C 0.6648(4) 0.3657(2) 0.38532(15) 0.0224(9) Uani 1 1 d . . .
C7 C 0.9003(5) 0.4126(3) 0.2089(2) 0.0407(12) Uani 1 1 d . . .
C8 C 1.0170(7) 0.3187(4) 0.2210(3) 0.083(3) Uani 1 1 d . . .
H8 H 1.0465 0.2743 0.2342 0.100 Uiso 1 1 calc R . .
C9 C 1.0751(6) 0.3588(3) 0.1844(3) 0.0630(19) Uani 1 1 d . . .
H9 H 1.1502 0.3478 0.1676 0.076 Uiso 1 1 calc R . .
C10 C 1.0286(6) 0.4799(4) 0.1396(3) 0.075(2) Uani 1 1 d U . .
H10A H 1.0377 0.4580 0.1045 0.090 Uiso 0.286(14) 1 calc PR A 1
H10B H 0.9533 0.5094 0.1384 0.090 Uiso 0.286(14) 1 calc PR A 1
H10C H 0.9810 0.4732 0.1086 0.090 Uiso 0.714(14) 1 d PR A 2
H10D H 1.0025 0.5249 0.1574 0.090 Uiso 0.714(14) 1 d PR A 2
C11A C 1.114(2) 0.5218(15) 0.1445(11) 0.056(3) Uani 0.286(14) 1 d PU A 1
H11A H 1.1799 0.4962 0.1631 0.067 Uiso 0.286(14) 1 calc PR A 1
H11B H 1.0855 0.5609 0.1678 0.067 Uiso 0.286(14) 1 calc PR A 1
C11B C 1.1544(7) 0.4860(5) 0.1204(4) 0.047(2) Uani 0.714(14) 1 d PU A 2
H11C H 1.1716 0.4462 0.0958 0.056 Uiso 0.714(14) 1 calc PR A 2
H11D H 1.2119 0.4818 0.1502 0.056 Uiso 0.714(14) 1 calc PR A 2
C12 C 1.1762(5) 0.5604(3) 0.09158(19) 0.0342(11) Uani 1 1 d . . .
C13 C 0.8377(5) 0.0532(3) 0.19779(18) 0.0321(11) Uani 1 1 d . . .
C14 C 0.6964(6) -0.0144(3) 0.2319(2) 0.0552(17) Uani 1 1 d . . .
H14 H 0.6463 -0.0548 0.2392 0.066 Uiso 1 1 calc R . .
C15 C 0.6860(6) 0.0506(3) 0.2566(2) 0.0495(16) Uani 1 1 d . . .
H15 H 0.6293 0.0632 0.2832 0.059 Uiso 1 1 calc R . .
C16 C 0.7969(5) 0.1732(3) 0.2434(2) 0.0387(13) Uani 1 1 d . . .
H16A H 0.8291 0.1952 0.2110 0.046 Uiso 1 1 calc R . .
H16B H 0.8592 0.1795 0.2711 0.046 Uiso 1 1 calc R . .
C17 C 0.6787(5) 0.2124(3) 0.25967(17) 0.0387(13) Uani 1 1 d . . .
H17A H 0.6091 0.1925 0.2395 0.046 Uiso 1 1 calc R . .
H17B H 0.6863 0.2639 0.2506 0.046 Uiso 1 1 calc R . .
C18 C 0.6506(4) 0.2056(2) 0.31902(16) 0.0261(9) Uani 1 1 d . . .
C19 C 0.9456(5) 0.0801(3) 0.1686(2) 0.0337(11) Uani 1 1 d . . .
C20 C 1.1166(5) 0.1345(3) 0.1471(2) 0.0466(14) Uani 1 1 d . . .
H20 H 1.1887 0.1627 0.1494 0.056 Uiso 1 1 calc R . .
C21 C 1.0765(5) 0.0999(3) 0.1023(2) 0.0420(13) Uani 1 1 d . . .
H21 H 1.1154 0.0993 0.0691 0.050 Uiso 1 1 calc R . .
C22 C 0.8984(5) 0.0160(2) 0.08092(17) 0.0290(9) Uani 1 1 d . . .
H22A H 0.9048 0.0324 0.0442 0.035 Uiso 1 1 calc R . .
H22B H 0.8107 0.0150 0.0908 0.035 Uiso 1 1 calc R . .
C23 C 0.9550(4) -0.0606(3) 0.08667(18) 0.0288(10) Uani 1 1 d . . .
H23A H 1.0450 -0.0561 0.0899 0.035 Uiso 1 1 calc R . .
H23B H 0.9240 -0.0827 0.1193 0.035 Uiso 1 1 calc R . .
C24 C 0.9258(4) -0.1098(2) 0.04087(16) 0.0218(9) Uani 1 1 d . . .
C25 C 0.5969(7) 0.7635(3) 0.4764(3) 0.0602(17) Uani 1 1 d . . .
C26 C 0.6610(9) 0.7817(4) 0.5551(4) 0.088(3) Uani 1 1 d . . .
H26 H 0.6977 0.8041 0.5845 0.105 Uiso 1 1 calc R . .
C27 C 0.6134(9) 0.7126(3) 0.5551(3) 0.082(3) Uani 1 1 d . . .
H27 H 0.6101 0.6802 0.5837 0.099 Uiso 1 1 calc R . .
C28 C 0.5078(6) 0.6346(3) 0.4861(3) 0.0605(18) Uani 1 1 d . . .
H28A H 0.4692 0.6439 0.4518 0.073 Uiso 1 1 calc R . .
H28B H 0.4421 0.6220 0.5112 0.073 Uiso 1 1 calc R . .
C29 C 0.5972(5) 0.5707(2) 0.4811(3) 0.0474(15) Uani 1 1 d . . .
H29A H 0.6545 0.5804 0.4519 0.057 Uiso 1 1 calc R . .
H29B H 0.6461 0.5672 0.5136 0.057 Uiso 1 1 calc R . .
C30 C 0.5335(4) 0.4982(2) 0.47130(19) 0.0271(9) Uani 1 1 d . . .
C31 C 0.5696(6) 0.7730(3) 0.4196(3) 0.0531(16) Uani 1 1 d . . .
C32 C 0.5759(8) 0.7613(4) 0.3359(3) 0.077(2) Uani 1 1 d . . .
H32 H 0.5949 0.7429 0.3022 0.093 Uiso 1 1 calc R . .
C33 C 0.5110(7) 0.8235(4) 0.3442(3) 0.0664(19) Uani 1 1 d . . .
H33 H 0.4778 0.8549 0.3186 0.080 Uiso 1 1 calc R . .
C34 C 0.4365(6) 0.8881(3) 0.4281(3) 0.0490(15) Uani 1 1 d . . .
H34A H 0.4354 0.8763 0.4659 0.059 Uiso 1 1 calc R . .
H34B H 0.3507 0.8903 0.4157 0.059 Uiso 1 1 calc R . .
C35 C 0.4983(5) 0.9612(2) 0.4199(2) 0.0364(12) Uani 1 1 d . . .
H35A H 0.5066 0.9705 0.3820 0.044 Uiso 1 1 calc R . .
H35B H 0.5816 0.9599 0.4352 0.044 Uiso 1 1 calc R . .
C36 C 0.4250(4) 1.0233(2) 0.44536(18) 0.0253(9) Uani 1 1 d . . .
O1W O 1.0001(4) 0.2579(3) 0.37642(17) 0.0642(12) Uani 1 1 d . . .
H1WA H 1.0448 0.2586 0.3463 0.077 Uiso 1 1 d . . .
H1WB H 0.9535 0.2161 0.3655 0.077 Uiso 1 1 d . . .
O2W O 0.3270(4) 0.2598(3) 0.3107(2) 0.0760(16) Uani 1 1 d . . .
H2WA H 0.3816 0.2307 0.3118 0.091 Uiso 1 1 d . . .
H2WB H 0.2792 0.2367 0.2943 0.091 Uiso 1 1 d . . .
O3W O 0.1147(4) 0.1661(2) 0.29009(16) 0.0621(12) Uani 1 1 d . . .
H3WA H 0.1477 0.1291 0.3035 0.075 Uiso 1 1 d . . .
H3WB H 0.0826 0.1522 0.2609 0.075 Uiso 1 1 d . . .
O4W O 0.468(2) 0.5835(9) 0.3536(5) 0.187(10) Uani 0.50 1 d P . .
H4WA H 0.5086 0.6165 0.3714 0.225 Uiso 0.50 1 d P . .
H4WB H 0.4563 0.5580 0.3823 0.225 Uiso 0.50 1 d P . .

loop_
_atom_site_aniso_label
_atom_site_aniso_U_11
_atom_site_aniso_U_22
_atom_site_aniso_U_33
_atom_site_aniso_U_23
_atom_site_aniso_U_13
_atom_site_aniso_U_12
Nd1 0.01142(9) 0.01408(9) 0.01784(9) 0.00040(8) 0.00009(8) -0.00016(9)
Nd2 0.01188(9) 0.01564(9) 0.01532(9) -0.00169(7) 0.00030(8) -0.00025(8)
Nd3 0.01128(9) 0.01403(9) 0.01628(9) 0.00019(7) -0.00060(7) -0.00046(8)
O1 0.0127(13) 0.0183(13) 0.0170(12) 0.0025(10) 0.0002(10) -0.0019(10)
O2 0.0128(13) 0.0239(14) 0.0126(12) 0.0005(10) 0.0006(10) -0.0031(11)
O3 0.0166(14) 0.0177(12) 0.0118(11) -0.0003(10) 0.0007(11) -0.0004(11)
O4 0.053(2) 0.0359(19) 0.0295(17) 0.0041(14) -0.0075(16) 0.0177(17)
O5 0.0215(16) 0.0409(19) 0.0282(16) -0.0127(14) 0.0015(13) -0.0020(14)
O6 0.0242(16) 0.0207(14) 0.0241(14) 0.0041(11) 0.0051(12) -0.0030(12)
O7 0.0214(15) 0.0379(17) 0.0205(14) 0.0129(12) -0.0051(12) -0.0068(13)
O8 0.0258(16) 0.0396(18) 0.0293(15) 0.0151(14) -0.0051(15) -0.0094(15)
O9 0.0226(17) 0.0323(18) 0.057(2) 0.0156(15) -0.0082(16) -0.0101(14)
O10 0.0277(17) 0.049(2) 0.0217(15) -0.0041(13) 0.0020(14) -0.0045(16)
O11 0.0261(16) 0.0387(18) 0.0253(15) -0.0050(14) 0.0024(13) -0.0037(15)
O12 0.0149(13) 0.0218(14) 0.0221(13) -0.0036(12) 0.0018(10) 0.0012(12)
O13 0.0129(14) 0.0387(18) 0.0352(18) -0.0109(14) -0.0035(13) -0.0004(13)
O14 0.0219(14) 0.0155(13) 0.0360(16) 0.0043(11) 0.0018(13) 0.0022(12)
O15 0.0299(19) 0.0274(17) 0.076(3) 0.0109(17) -0.0230(18) -0.0012(15)
O16 0.0301(16) 0.0218(15) 0.0430(19) -0.0023(13) 0.0109(15) 0.0028(13)
O17 0.0249(16) 0.0186(14) 0.0290(15) -0.0026(12) -0.0005(13) -0.0003(12)
N1 0.029(2) 0.054(3) 0.030(2) 0.0260(18) 0.0006(18) -0.001(2)
N2 0.037(2) 0.043(2) 0.0247(19) 0.0178(17) 0.0036(18) -0.0021(19)
N3 0.038(3) 0.044(3) 0.068(3) 0.035(2) 0.015(2) 0.007(2)
N4 0.063(3) 0.059(3) 0.109(5) 0.060(3) 0.033(3) 0.011(3)
N5 0.033(2) 0.039(2) 0.033(2) -0.0153(17) 0.0120(19) -0.010(2)
N6 0.051(3) 0.042(3) 0.049(3) -0.018(2) 0.017(2) -0.016(2)
N7 0.031(2) 0.027(2) 0.031(2) -0.0106(16) 0.0084(17) -0.0038(17)
N8 0.036(2) 0.046(3) 0.053(3) -0.024(2) 0.007(2) -0.012(2)
N9 0.078(4) 0.021(2) 0.094(4) -0.006(2) -0.020(3) 0.008(2)
N10 0.111(5) 0.031(3) 0.083(4) -0.017(3) -0.011(4) -0.005(3)
N11 0.068(3) 0.027(2) 0.063(3) -0.013(2) 0.013(3) 0.010(2)
N12 0.064(4) 0.052(3) 0.088(4) -0.043(3) -0.017(3) 0.023(3)
C1 0.023(2) 0.045(3) 0.031(2) 0.019(2) 0.005(2) -0.006(2)
C2 0.034(3) 0.043(3) 0.033(3) 0.017(2) 0.005(2) 0.005(2)
C3 0.028(3) 0.056(3) 0.038(3) 0.021(2) 0.005(2) 0.009(3)
C4 0.029(3) 0.066(4) 0.029(2) 0.026(2) -0.002(2) -0.010(3)
C5 0.027(2) 0.038(3) 0.021(2) 0.0109(18) -0.0030(18) -0.006(2)
C6 0.022(2) 0.026(2) 0.0198(19) 0.0016(16) 0.0017(16) 0.0008(18)
C7 0.035(3) 0.040(3) 0.047(3) 0.026(2) 0.008(3) 0.000(3)
C8 0.064(5) 0.052(4) 0.133(7) 0.060(5) 0.033(5) 0.019(4)
C9 0.047(4) 0.041(3) 0.101(5) 0.037(4) 0.021(3) 0.016(3)
C10 0.040(3) 0.075(4) 0.111(5) 0.064(4) 0.023(3) 0.007(3)
C11A 0.033(6) 0.060(7) 0.076(8) 0.048(6) 0.007(6) 0.010(5)
C11B 0.026(3) 0.045(4) 0.069(5) 0.037(4) 0.003(3) -0.006(3)
C12 0.034(3) 0.034(3) 0.034(3) 0.014(2) -0.009(2) -0.011(2)
C13 0.032(3) 0.039(3) 0.025(2) -0.0146(19) 0.012(2) -0.007(2)
C14 0.058(4) 0.055(4) 0.052(3) -0.016(3) 0.025(3) -0.029(3)
C15 0.047(3) 0.059(4) 0.043(3) -0.021(3) 0.023(3) -0.021(3)
C16 0.044(3) 0.038(3) 0.034(3) -0.011(2) 0.017(2) -0.005(2)
C17 0.050(3) 0.048(3) 0.018(2) -0.001(2) 0.006(2) 0.012(3)
C18 0.029(2) 0.031(2) 0.0183(19) -0.0041(17) 0.0032(18) 0.0054(19)
C19 0.033(3) 0.028(2) 0.040(3) -0.016(2) 0.012(2) -0.007(2)
C20 0.032(3) 0.044(3) 0.064(3) -0.018(3) 0.013(3) -0.014(3)
C21 0.034(3) 0.037(3) 0.054(3) -0.008(2) 0.017(2) -0.011(2)
C22 0.029(2) 0.031(2) 0.027(2) -0.0084(17) 0.001(2) 0.001(2)
C23 0.017(2) 0.037(3) 0.032(2) -0.0176(19) -0.0040(19) 0.0051(19)
C24 0.020(2) 0.023(2) 0.023(2) -0.0037(16) -0.0011(16) -0.0089(17)
C25 0.062(4) 0.021(2) 0.098(5) -0.018(3) -0.002(4) 0.004(3)
C26 0.124(7) 0.035(4) 0.104(6) -0.023(4) -0.026(6) 0.006(4)
C27 0.119(7) 0.039(4) 0.089(6) -0.001(3) -0.024(5) 0.013(4)
C28 0.052(4) 0.025(3) 0.104(5) -0.001(3) -0.009(3) 0.007(3)
C29 0.031(2) 0.021(2) 0.091(4) 0.000(3) -0.019(3) -0.004(2)
C30 0.027(2) 0.022(2) 0.032(2) 0.0030(18) 0.002(2) 0.0035(18)
C31 0.049(4) 0.028(3) 0.083(5) -0.022(3) -0.007(3) 0.006(3)
C32 0.084(6) 0.066(5) 0.082(5) -0.047(4) 0.003(5) 0.016(4)
C33 0.081(5) 0.055(4) 0.063(4) -0.020(3) 0.000(4) 0.015(4)
C34 0.054(4) 0.023(2) 0.070(4) -0.012(2) 0.014(3) 0.002(2)
C35 0.038(3) 0.022(2) 0.048(3) -0.010(2) 0.008(2) -0.001(2)
C36 0.017(2) 0.018(2) 0.041(3) -0.0024(18) -0.0029(18) 0.0023(16)
O1W 0.063(3) 0.081(3) 0.049(2) -0.005(2) 0.015(2) -0.004(3)
O2W 0.062(3) 0.082(3) 0.084(3) -0.039(3) -0.034(3) 0.030(3)
O3W 0.070(3) 0.062(3) 0.054(2) -0.001(2) -0.021(2) 0.017(2)
O4W 0.37(3) 0.117(12) 0.071(8) 0.013(8) -0.035(13) -0.117(15)

loop_
_atom_type_symbol
_atom_type_description
_atom_type_scat_dispersion_real
_atom_type_scat_dispersion_imag
_atom_type_scat_source
C C 0.0033 0.0016 'International Tables Vol C Tables 4.2.6.8 and 6.1.1.4'
H H 0.0000 0.0000 'International Tables Vol C Tables 4.2.6.8 and 6.1.1.4'
N N 0.0061 0.0033 'International Tables Vol C Tables 4.2.6.8 and 6.1.1.4'
O O 0.0106 0.0060 'International Tables Vol C Tables 4.2.6.8 and 6.1.1.4'
Nd Nd -0.1943 3.0179 'International Tables Vol C Tables 4.2.6.8 and 6.1.1.4'

loop_
_geom_angle_atom_site_label_1
_geom_angle_atom_site_label_2
_geom_angle_atom_site_label_3
_geom_angle
_geom_angle_site_symmetry_1
_geom_angle_site_symmetry_3
O3 Nd1 O1 77.06(9) . .
O3 Nd1 O13 98.57(10) . 3_655
O1 Nd1 O13 147.30(9) . 3_655
O3 Nd1 O2 67.17(9) . 4_456
O1 Nd1 O2 76.74(8) . 4_456
O13 Nd1 O2 71.87(9) 3_655 4_456
O3 Nd1 O8 138.36(9) . 2_665
O1 Nd1 O8 81.62(10) . 2_665
O13 Nd1 O8 80.89(11) 3_655 2_665
O2 Nd1 O8 73.36(9) 4_456 2_665
O3 Nd1 O4 75.23(10) . .
O1 Nd1 O4 133.68(10) . .
O13 Nd1 O4 73.67(11) 3_655 .
O2 Nd1 O4 123.28(11) 4_456 .
O8 Nd1 O4 141.20(11) 2_665 .
O3 Nd1 O14 133.12(9) . .
O1 Nd1 O14 69.21(9) . .
O13 Nd1 O14 127.28(10) 3_655 .
O2 Nd1 O14 130.84(9) 4_456 .
O8 Nd1 O14 67.60(10) 2_665 .
O4 Nd1 O14 105.88(11) . .
O3 Nd1 O15 146.89(11) . .
O1 Nd1 O15 119.27(9) . .
O13 Nd1 O15 82.04(11) 3_655 .
O2 Nd1 O15 141.26(11) 4_456 .
O8 Nd1 O15 74.65(12) 2_665 .
O4 Nd1 O15 73.22(11) . .
O14 Nd1 O15 50.10(9) . .
O3 Nd1 O6 68.60(8) . .
O1 Nd1 O6 65.23(9) . .
O13 Nd1 O6 143.80(10) 3_655 .
O2 Nd1 O6 126.47(8) 4_456 .
O8 Nd1 O6 131.63(10) 2_665 .
O4 Nd1 O6 70.35(10) . .
O14 Nd1 O6 68.12(9) . .
O15 Nd1 O6 91.34(11) . .
O3 Nd1 C30 149.16(11) . .
O1 Nd1 C30 94.43(10) . .
O13 Nd1 C30 103.81(11) 3_655 .
O2 Nd1 C30 140.34(11) 4_456 .
O8 Nd1 C30 67.09(11) 2_665 .
O4 Nd1 C30 90.91(12) . .
O14 Nd1 C30 25.41(10) . .
O15 Nd1 C30 24.86(11) . .
O6 Nd1 C30 80.86(11) . .
O3 Nd1 Nd2 41.20(6) . .
O1 Nd1 Nd2 42.25(6) . .
O13 Nd1 Nd2 139.46(8) 3_655 .
O2 Nd1 Nd2 83.97(6) 4_456 .
O8 Nd1 Nd2 123.24(8) 2_665 .
O4 Nd1 Nd2 94.69(7) . .
O14 Nd1 Nd2 93.17(6) . .
O15 Nd1 Nd2 132.58(9) . .
O6 Nd1 Nd2 42.57(6) . .
C30 Nd1 Nd2 115.29(9) . .
O3 Nd1 Nd3 101.43(6) . .
O1 Nd1 Nd3 32.77(6) . .
O13 Nd1 Nd3 157.23(8) 3_655 .
O2 Nd1 Nd3 106.21(6) 4_456 .
O8 Nd1 Nd3 76.96(7) 2_665 .
O4 Nd1 Nd3 122.05(9) . .
O14 Nd1 Nd3 37.14(6) . .
O15 Nd1 Nd3 87.07(7) . .
O6 Nd1 Nd3 55.92(7) . .
C30 Nd1 Nd3 62.54(9) . .
Nd2 Nd1 Nd3 60.391(10) . .
O2 Nd2 O9 83.96(10) . 3_745
O2 Nd2 O3 139.18(9) . .
O9 Nd2 O3 136.76(10) 3_745 .
O2 Nd2 O11 122.36(9) . .
O9 Nd2 O11 79.41(11) 3_745 .
O3 Nd2 O11 77.56(9) . .
O2 Nd2 O6 83.54(9) . .
O9 Nd2 O6 137.35(11) 3_745 .
O3 Nd2 O6 67.70(9) . .
O11 Nd2 O6 73.46(10) . .
O2 Nd2 O1 68.93(8) . .
O9 Nd2 O1 144.36(10) 3_745 .
O3 Nd2 O1 72.49(8) . .
O11 Nd2 O1 134.51(10) . .
O6 Nd2 O1 63.87(8) . .
O2 Nd2 O17 148.40(9) . 1_545
O9 Nd2 O17 72.98(10) 3_745 1_545
O3 Nd2 O17 65.93(9) . 1_545
O11 Nd2 O17 74.91(10) . 1_545
O6 Nd2 O17 128.04(9) . 1_545
O1 Nd2 O17 120.13(8) . 1_545
O2 Nd2 O10 71.94(9) . .
O9 Nd2 O10 69.01(12) 3_745 .
O3 Nd2 O10 118.92(9) . .
O11 Nd2 O10 50.53(10) . .
O6 Nd2 O10 68.34(10) . .
O1 Nd2 O10 120.12(9) . .
O17 Nd2 O10 117.13(10) 1_545 .
O2 Nd2 O12 103.41(8) . 2_655
O9 Nd2 O12 102.99(11) 3_745 2_655
O3 Nd2 O12 69.83(8) . 2_655
O11 Nd2 O12 134.02(9) . 2_655
O6 Nd2 O12 119.56(9) . 2_655
O1 Nd2 O12 63.62(9) . 2_655
O17 Nd2 O12 62.68(9) 1_545 2_655
O10 Nd2 O12 170.86(9) . 2_655
O2 Nd2 O13 68.15(9) . 2_655
O9 Nd2 O13 68.07(11) 3_745 2_655
O3 Nd2 O13 117.82(8) . 2_655
O11 Nd2 O13 144.92(10) . 2_655
O6 Nd2 O13 140.64(9) . 2_655
O1 Nd2 O13 80.25(9) . 2_655
O17 Nd2 O13 83.09(9) 1_545 2_655
O10 Nd2 O13 123.15(9) . 2_655
O12 Nd2 O13 48.00(8) 2_655 2_655
O2 Nd2 C18 97.09(11) . .
O9 Nd2 C18 72.44(12) 3_745 .
O3 Nd2 C18 98.65(11) . .
O11 Nd2 C18 25.33(11) . .
O6 Nd2 C18 68.91(11) . .
O1 Nd2 C18 131.77(10) . .
O17 Nd2 C18 96.21(11) 1_545 .
O10 Nd2 C18 25.19(11) . .
O12 Nd2 C18 158.47(11) 2_655 .
O13 Nd2 C18 138.87(11) 2_655 .
O2 Nd2 C24 87.13(10) . 2_655
O9 Nd2 C24 84.03(12) 3_745 2_655
O3 Nd2 C24 93.62(10) . 2_655
O11 Nd2 C24 143.84(10) . 2_655
O6 Nd2 C24 135.65(10) . 2_655
O1 Nd2 C24 72.29(10) . 2_655
O17 Nd2 C24 69.55(10) 1_545 2_655
O10 Nd2 C24 147.04(11) . 2_655
O12 Nd2 C24 23.92(9) 2_655 2_655
O13 Nd2 C24 24.25(10) 2_655 2_655
C18 Nd2 C24 155.43(12) . 2_655
O1 Nd3 O12 144.30(9) . 3_755
O1 Nd3 O3 92.88(8) . 4_556
O12 Nd3 O3 74.15(9) 3_755 4_556
O1 Nd3 O7 93.97(9) . .
O12 Nd3 O7 75.20(9) 3_755 .
O3 Nd3 O7 136.00(9) 4_556 .
O1 Nd3 O2 70.23(8) . .
O12 Nd3 O2 74.10(9) 3_755 .
O3 Nd3 O2 66.66(8) 4_556 .
O7 Nd3 O2 75.07(9) . .
O1 Nd3 O5 74.46(9) . .
O12 Nd3 O5 134.02(9) 3_755 .
O3 Nd3 O5 82.71(10) 4_556 .
O7 Nd3 O5 140.78(10) . .
O2 Nd3 O5 131.07(10) . .
O1 Nd3 O14 70.07(9) . .
O12 Nd3 O14 131.91(9) 3_755 .
O3 Nd3 O14 152.59(9) 4_556 .
O7 Nd3 O14 68.56(10) . .
O2 Nd3 O14 122.88(9) . .
O5 Nd3 O14 72.28(10) . .
O1 Nd3 O16 140.36(9) . 4_566
O12 Nd3 O16 73.78(10) 3_755 4_566
O3 Nd3 O16 114.37(9) 4_556 4_566
O7 Nd3 O16 85.92(10) . 4_566
O2 Nd3 O16 145.89(9) . 4_566
O5 Nd3 O16 80.83(10) . 4_566
O14 Nd3 O16 73.15(10) . 4_566
O1 Nd3 O17 140.54(9) . 4_566
O12 Nd3 O17 63.75(9) 3_755 4_566
O3 Nd3 O17 65.30(9) 4_556 4_566
O7 Nd3 O17 124.84(9) . 4_566
O2 Nd3 O17 122.35(8) . 4_566
O5 Nd3 O17 70.58(9) . 4_566
O14 Nd3 O17 114.49(9) . 4_566
O16 Nd3 O17 49.26(9) 4_566 4_566
O1 Nd3 C36 147.19(10) . 4_566
O12 Nd3 C36 67.51(10) 3_755 4_566
O3 Nd3 C36 90.33(10) 4_556 4_566
O7 Nd3 C36 106.11(11) . 4_566
O2 Nd3 C36 139.49(10) . 4_566
O5 Nd3 C36 73.59(11) . 4_566
O14 Nd3 C36 93.13(10) . 4_566
O16 Nd3 C36 24.22(10) 4_566 4_566
O17 Nd3 C36 25.07(10) 4_566 4_566
O1 Nd3 Nd2 131.54(6) . 4_556
O12 Nd3 Nd2 41.11(6) 3_755 4_556
O3 Nd3 Nd2 39.03(6) 4_556 4_556
O7 Nd3 Nd2 116.06(7) . 4_556
O2 Nd3 Nd2 81.39(6) . 4_556
O5 Nd3 Nd2 98.47(7) . 4_556
O14 Nd3 Nd2 154.48(6) . 4_556
O16 Nd3 Nd2 82.00(7) 4_566 4_556
O17 Nd3 Nd2 41.00(6) 4_566 4_556
C36 Nd3 Nd2 61.35(8) 4_566 4_556
O1 Nd3 Nd2 38.96(6) . .
O12 Nd3 Nd2 106.53(7) 3_755 .
O3 Nd3 Nd2 89.40(6) 4_556 .
O7 Nd3 Nd2 70.08(7) . .
O2 Nd3 Nd2 35.58(6) . .
O5 Nd3 Nd2 112.47(7) . .
O14 Nd3 Nd2 89.93(7) . .
O16 Nd3 Nd2 154.61(7) 4_566 .
O17 Nd3 Nd2 154.30(6) 4_566 .
C36 Nd3 Nd2 173.84(8) 4_566 .
Nd2 Nd3 Nd2 115.457(11) 4_556 .
Nd3 O1 Nd1 114.25(10) . .
Nd3 O1 Nd2 104.94(9) . .
Nd1 O1 Nd2 98.44(9) . .
Nd3 O1 H1A 118.8 . .
Nd1 O1 H1A 110.0 . .
Nd2 O1 H1A 108.1 . .
Nd2 O2 Nd3 107.38(10) . .
Nd2 O2 Nd1 113.13(10) . 4_556
Nd3 O2 Nd1 111.00(10) . 4_556
Nd2 O2 H2A 105.9 . .
Nd3 O2 H2A 106.7 . .
Nd1 O2 H2A 112.3 4_556 .
Nd1 O3 Nd3 115.13(10) . 4_456
Nd1 O3 Nd2 99.75(9) . .
Nd3 O3 Nd2 103.15(9) 4_456 .
Nd1 O3 H3A 116.6 . .
Nd3 O3 H3A 117.8 4_456 .
Nd2 O3 H3A 99.8 . .
Nd1 O4 H4C 115.4 . .
Nd1 O4 H4D 130.6 . .
H4C O4 H4D 113.2 . .
Nd3 O5 H5C 108.5 . .
Nd3 O5 H5D 107.3 . .
H5C O5 H5D 114.2 . .
C6 O6 Nd2 126.3(3) . .
C6 O6 Nd1 129.5(2) . .
Nd2 O6 Nd1 93.95(9) . .
C6 O7 Nd3 118.4(2) . .
C12 O8 Nd1 131.4(3) . 2_664
C12 O9 Nd2 136.5(3) . 3_755
C18 O10 Nd2 93.5(3) . .
C18 O11 Nd2 94.4(2) . .
C24 O12 Nd3 142.6(3) . 3_745
C24 O12 Nd2 98.9(2) . 2_654
Nd3 O12 Nd2 101.35(9) 3_745 2_654
C24 O13 Nd1 147.7(3) . 3_645
C24 O13 Nd2 92.7(2) . 2_654
Nd1 O13 Nd2 104.03(10) 3_645 2_654
C30 O14 Nd3 160.2(3) . .
C30 O14 Nd1 94.7(3) . .
Nd3 O14 Nd1 105.06(9) . .
C30 O15 Nd1 94.1(3) . .
C36 O16 Nd3 96.2(3) . 4_466
C36 O17 Nd2 136.5(3) . 1_565
C36 O17 Nd3 92.3(2) . 4_466
Nd2 O17 Nd3 96.05(9) 1_565 4_466
C1 N1 C3 107.1(4) . .
C1 N1 C4 129.1(4) . .
C3 N1 C4 123.8(4) . .
C1 N2 C2 105.8(4) . .
C9 N3 C7 107.4(4) . .
C9 N3 C10 126.3(5) . .
C7 N3 C10 126.3(5) . .
C7 N4 C8 105.8(5) . .
C13 N5 C15 106.3(4) . .
C13 N5 C16 125.7(4) . .
C15 N5 C16 127.7(4) . .
C13 N6 C14 104.6(4) . .
C19 N7 C21 107.8(4) . .
C19 N7 C22 127.9(4) . .
C21 N7 C22 123.9(4) . .
C19 N8 C20 105.9(4) . .
C27 N9 C25 106.4(6) . .
C27 N9 C28 125.0(6) . .
C25 N9 C28 128.6(6) . .
C25 N10 C26 105.0(6) . .
C31 N11 C33 106.5(5) . .
C31 N11 C34 127.3(5) . .
C33 N11 C34 126.1(5) . .
C31 N12 C32 104.3(5) . .
N2 C1 N1 110.3(4) . .
N2 C1 C7 126.2(4) . .
N1 C1 C7 123.4(4) . .
C3 C2 N2 110.6(4) . .
C3 C2 H2 124.7 . .
N2 C2 H2 124.7 . .
C2 C3 N1 106.3(5) . .
C2 C3 H3 126.9 . .
N1 C3 H3 126.9 . .
N1 C4 C5 111.7(4) . .
N1 C4 H4A 109.3 . .
C5 C4 H4A 109.3 . .
N1 C4 H4B 109.3 . .
C5 C4 H4B 109.3 . .
H4A C4 H4B 107.9 . .
C4 C5 C6 113.8(4) . .
C4 C5 H5A 108.8 . .
C6 C5 H5A 108.8 . .
C4 C5 H5B 108.8 . .
C6 C5 H5B 108.8 . .
H5A C5 H5B 107.7 . .
O7 C6 O6 124.2(4) . .
O7 C6 C5 118.3(4) . .
O6 C6 C5 117.5(4) . .
N4 C7 N3 109.5(5) . .
N4 C7 C1 124.9(5) . .
N3 C7 C1 125.6(4) . .
C9 C8 N4 111.1(5) . .
C9 C8 H8 124.4 . .
N4 C8 H8 124.4 . .
C8 C9 N3 106.2(5) . .
C8 C9 H9 126.9 . .
N3 C9 H9 126.9 . .
C11A C10 C11B 43.1(14) . .
C11A C10 N3 124.3(11) . .
C11B C10 N3 116.6(6) . .
C11A C10 H10A 106.3 . .
C11B C10 H10A 68.6 . .
N3 C10 H10A 106.3 . .
C11A C10 H10B 106.3 . .
C11B C10 H10B 136.6 . .
N3 C10 H10B 106.3 . .
H10A C10 H10B 106.4 . .
C11A C10 H10C 125.7 . .
C11B C10 H10C 104.1 . .
N3 C10 H10C 108.6 . .
H10A C10 H10C 41.4 . .
H10B C10 H10C 66.0 . .
C11A C10 H10D 68.4 . .
C11B C10 H10D 110.9 . .
N3 C10 H10D 107.0 . .
H10A C10 H10D 142.0 . .
H10B C10 H10D 46.2 . .
H10C C10 H10D 109.4 . .
C10 C11A C12 120(2) . .
C10 C11A H10D 47.3 . .
C12 C11A H10D 125.8 . .
C10 C11A H11A 107.3 . .
C12 C11A H11A 107.3 . .
H10D C11A H11A 126.9 . .
C10 C11A H11B 107.3 . .
C12 C11A H11B 107.3 . .
H10D C11A H11B 60.7 . .
H11A C11A H11B 106.9 . .
C10 C11B C12 111.4(7) . .
C10 C11B H11C 109.4 . .
C12 C11B H11C 109.4 . .
C10 C11B H11D 109.4 . .
C12 C11B H11D 109.4 . .
H11C C11B H11D 108.0 . .
O9 C12 O8 126.5(4) . .
O9 C12 C11B 113.8(5) . .
O8 C12 C11B 118.7(5) . .
O9 C12 C11A 119.2(9) . .
O8 C12 C11A 109.3(8) . .
C11B C12 C11A 35.9(10) . .
N6 C13 N5 111.7(4) . .
N6 C13 C19 126.2(4) . .
N5 C13 C19 122.0(4) . .
C15 C14 N6 111.6(5) . .
C15 C14 H14 124.2 . .
N6 C14 H14 124.2 . .
C14 C15 N5 105.8(5) . .
C14 C15 H15 127.1 . .
N5 C15 H15 127.1 . .
N5 C16 C17 112.6(5) . .
N5 C16 H16A 109.1 . .
C17 C16 H16A 109.1 . .
N5 C16 H16B 109.1 . .
C17 C16 H16B 109.1 . .
H16A C16 H16B 107.8 . .
C16 C17 C18 113.0(4) . .
C16 C17 H17A 109.0 . .
C18 C17 H17A 109.0 . .
C16 C17 H17B 109.0 . .
C18 C17 H17B 109.0 . .
H17A C17 H17B 107.8 . .
O10 C18 O11 121.5(4) . .
O10 C18 C17 118.0(4) . .
O11 C18 C17 120.4(4) . .
O10 C18 Nd2 61.3(2) . .
O11 C18 Nd2 60.2(2) . .
C17 C18 Nd2 179.2(3) . .
N8 C19 N7 110.2(4) . .
N8 C19 C13 125.8(4) . .
N7 C19 C13 124.0(4) . .
C21 C20 N8 110.4(5) . .
C21 C20 H20 124.8 . .
N8 C20 H20 124.8 . .
C20 C21 N7 105.7(5) . .
C20 C21 H21 127.2 . .
N7 C21 H21 127.2 . .
N7 C22 C23 108.3(4) . .
N7 C22 H22A 110.0 . .
C23 C22 H22A 110.0 . .
N7 C22 H22B 110.0 . .
C23 C22 H22B 110.0 . .
H22A C22 H22B 108.4 . .
C24 C23 C22 113.3(4) . .
C24 C23 H23A 108.9 . .
C22 C23 H23A 108.9 . .
C24 C23 H23B 108.9 . .
C22 C23 H23B 108.9 . .
H23A C23 H23B 107.7 . .
O12 C24 O13 119.5(4) . .
O12 C24 C23 118.8(4) . .
O13 C24 C23 121.6(4) . .
O12 C24 Nd2 57.18(19) . 2_654
O13 C24 Nd2 63.0(2) . 2_654
C23 C24 Nd2 168.7(3) . 2_654
N10 C25 N9 111.9(7) . .
N10 C25 C31 124.2(6) . .
N9 C25 C31 123.9(5) . .
N10 C26 C27 111.2(7) . .
N10 C26 H26 124.4 . .
C27 C26 H26 124.4 . .
C26 C27 N9 105.5(7) . .
C26 C27 H27 127.3 . .
N9 C27 H27 127.3 . .
N9 C28 C29 111.7(5) . .
N9 C28 H28A 109.3 . .
C29 C28 H28A 109.3 . .
N9 C28 H28B 109.3 . .
C29 C28 H28B 109.3 . .
H28A C28 H28B 107.9 . .
C30 C29 C28 113.8(4) . .
C30 C29 H29A 108.8 . .
C28 C29 H29A 108.8 . .
C30 C29 H29B 108.8 . .
C28 C29 H29B 108.8 . .
H29A C29 H29B 107.7 . .
O15 C30 O14 120.4(4) . .
O15 C30 C29 121.4(4) . .
O14 C30 C29 118.2(4) . .
O15 C30 Nd1 61.1(2) . .
O14 C30 Nd1 59.9(2) . .
C29 C30 Nd1 170.4(4) . .
N12 C31 N11 112.0(6) . .
N12 C31 C25 123.5(6) . .
N11 C31 C25 124.5(5) . .
C33 C32 N12 112.1(6) . .
C33 C32 H32 123.9 . .
N12 C32 H32 123.9 . .
C32 C33 N11 105.0(7) . .
C32 C33 H33 127.5 . .
N11 C33 H33 127.5 . .
N11 C34 C35 110.2(5) . .
N11 C34 H34A 109.6 . .
C35 C34 H34A 109.6 . .
N11 C34 H34B 109.6 . .
C35 C34 H34B 109.6 . .
H34A C34 H34B 108.1 . .
C34 C35 C36 112.2(4) . .
C34 C35 H35A 109.2 . .
C36 C35 H35A 109.2 . .
C34 C35 H35B 109.2 . .
C36 C35 H35B 109.2 . .
H35A C35 H35B 107.9 . .
O16 C36 O17 122.2(4) . .
O16 C36 C35 120.5(4) . .
O17 C36 C35 117.4(4) . .
O16 C36 Nd3 59.6(2) . 4_466
O17 C36 Nd3 62.6(2) . 4_466
C35 C36 Nd3 177.8(3) . 4_466
H1WA O1W H1WB 92.9 . .
H2WA O2W H2WB 98.1 . .
H3WA O3W H3WB 106.2 . .
H4WA O4W H4WB 91.3 . .

loop_
_geom_bond_atom_site_label_1
_geom_bond_atom_site_label_2
_geom_bond_distance
_geom_bond_site_symmetry_2
Nd1 O3 2.415(3) .
Nd1 O1 2.420(3) .
Nd1 O13 2.442(3) 3_655
Nd1 O2 2.501(3) 4_456
Nd1 O8 2.519(3) 2_665
Nd1 O4 2.538(3) .
Nd1 O14 2.573(3) .
Nd1 O15 2.601(3) .
Nd1 O6 2.607(3) .
Nd1 C30 2.964(4) .
Nd1 Nd2 3.7789(6) .
Nd1 Nd3 4.0542(8) .
Nd2 O2 2.406(3) .
Nd2 O9 2.443(3) 3_745
Nd2 O3 2.526(3) .
Nd2 O11 2.560(3) .
Nd2 O6 2.562(3) .
Nd2 O1 2.569(3) .
Nd2 O17 2.577(3) 1_545
Nd2 O10 2.583(3) .
Nd2 O12 2.619(3) 2_655
Nd2 O13 2.748(3) 2_655
Nd2 C18 2.940(4) .
Nd2 C24 3.079(4) 2_655
Nd3 O1 2.407(3) .
Nd3 O12 2.427(3) 3_755
Nd3 O3 2.459(3) 4_556
Nd3 O7 2.483(3) .
Nd3 O2 2.491(3) .
Nd3 O5 2.516(3) .
Nd3 O14 2.535(3) .
Nd3 O16 2.612(3) 4_566
Nd3 O17 2.676(3) 4_566
Nd3 C36 3.010(4) 4_566
Nd3 Nd2 3.9055(7) 4_556
O1 H1A 0.8240 .
O2 Nd1 2.501(3) 4_556
O2 H2A 0.8184 .
O3 Nd3 2.459(3) 4_456
O3 H3A 0.8501 .
O4 H4C 0.8478 .
O4 H4D 0.8512 .
O5 H5C 0.8433 .
O5 H5D 0.8498 .
O6 C6 1.271(5) .
O7 C6 1.245(5) .
O8 C12 1.252(5) .
O8 Nd1 2.519(3) 2_664
O9 C12 1.239(6) .
O9 Nd2 2.443(3) 3_755
O10 C18 1.254(5) .
O11 C18 1.262(5) .
O12 C24 1.264(5) .
O12 Nd3 2.427(3) 3_745
O12 Nd2 2.619(3) 2_654
O13 C24 1.266(5) .
O13 Nd1 2.442(3) 3_645
O13 Nd2 2.748(3) 2_654
O14 C30 1.276(5) .
O15 C30 1.249(6) .
O16 C36 1.242(5) .
O16 Nd3 2.612(3) 4_466
O17 C36 1.277(5) .
O17 Nd2 2.577(3) 1_565
O17 Nd3 2.676(3) 4_466
N1 C1 1.365(6) .
N1 C3 1.369(6) .
N1 C4 1.476(5) .
N2 C1 1.336(6) .
N2 C2 1.358(6) .
N3 C9 1.363(7) .
N3 C7 1.367(7) .
N3 C10 1.469(7) .
N4 C7 1.324(6) .
N4 C8 1.361(8) .
N5 C13 1.358(5) .
N5 C15 1.383(6) .
N5 C16 1.461(6) .
N6 C13 1.329(6) .
N6 C14 1.362(7) .
N7 C19 1.357(6) .
N7 C21 1.369(6) .
N7 C22 1.468(5) .
N8 C19 1.328(6) .
N8 C20 1.365(7) .
N9 C27 1.363(9) .
N9 C25 1.367(8) .
N9 C28 1.464(7) .
N10 C25 1.305(8) .
N10 C26 1.358(10) .
N11 C31 1.365(7) .
N11 C33 1.370(8) .
N11 C34 1.476(6) .
N12 C31 1.308(7) .
N12 C32 1.362(9) .
C1 C7 1.445(7) .
C2 C3 1.356(7) .
C2 H2 0.9300 .
C3 H3 0.9300 .
C4 C5 1.507(6) .
C4 H4A 0.9700 .
C4 H4B 0.9700 .
C5 C6 1.508(5) .
C5 H5A 0.9700 .
C5 H5B 0.9700 .
C8 C9 1.327(8) .
C8 H8 0.9300 .
C9 H9 0.9300 .
C10 C11A 1.19(2) .
C10 C11B 1.434(10) .
C10 H10A 0.9700 .
C10 H10B 0.9700 .
C10 H10C 0.9357 .
C10 H10D 0.9752 .
C11A C12 1.64(2) .
C11A H10D 1.2332 .
C11A H11A 0.9700 .
C11A H11B 0.9700 .
C11B C12 1.555(8) .
C11B H11C 0.9700 .
C11B H11D 0.9700 .
C13 C19 1.453(6) .
C14 C15 1.344(8) .
C14 H14 0.9300 .
C15 H15 0.9300 .
C16 C17 1.509(7) .
C16 H16A 0.9700 .
C16 H16B 0.9700 .
C17 C18 1.522(6) .
C17 H17A 0.9700 .
C17 H17B 0.9700 .
C20 C21 1.356(7) .
C20 H20 0.9300 .
C21 H21 0.9300 .
C22 C23 1.530(6) .
C22 H22A 0.9700 .
C22 H22B 0.9700 .
C23 C24 1.491(5) .
C23 H23A 0.9700 .
C23 H23B 0.9700 .
C24 Nd2 3.079(4) 2_654
C25 C31 1.464(10) .
C26 C27 1.359(10) .
C26 H26 0.9300 .
C27 H27 0.9300 .
C28 C29 1.513(7) .
C28 H28A 0.9700 .
C28 H28B 0.9700 .
C29 C30 1.508(6) .
C29 H29A 0.9700 .
C29 H29B 0.9700 .
C32 C33 1.347(9) .
C32 H32 0.9300 .
C33 H33 0.9300 .
C34 C35 1.504(7) .
C34 H34A 0.9700 .
C34 H34B 0.9700 .
C35 C36 1.517(6) .
C35 H35A 0.9700 .
C35 H35B 0.9700 .
C36 Nd3 3.010(4) 4_466
O1W H1WA 0.8943 .
O1W H1WB 0.9519 .
O2W H2WA 0.7901 .
O2W H2WB 0.7800 .
O3W H3WA 0.8329 .
O3W H3WB 0.8466 .
O4W H4WA 0.8639 .
O4W H4WB 0.8653 .

loop_
_geom_hbond_atom_site_label_D
_geom_hbond_atom_site_label_H
_geom_hbond_atom_site_label_A
_geom_hbond_distance_DH
_geom_hbond_distance_HA
_geom_hbond_distance_DA
_geom_hbond_angle_DHA
_geom_hbond_site_symmetry_A
O1 H1A O1W 0.82 2.33 3.124(5) 163.1 4_456
O2 H2A O1W 0.82 2.31 3.107(5) 166.6 .
O3 H3A O2W 0.85 2.34 3.167(6) 164.7 .
O4 H4C O2W 0.85 1.88 2.723(6) 176.9 .
O4 H4D N6 0.85 2.13 2.939(5) 159.6 3_655
O5 H5C N2 0.84 2.14 2.889(5) 148.1 2_665
O5 H5D O8 0.85 2.02 2.868(5) 176.0 2_665
O1W H1WA O3W 0.89 2.32 2.998(6) 132.4 1_655
O1W H1WB O10 0.95 2.34 2.971(6) 123.1 .
O2W H2WA O11 0.79 1.98 2.730(5) 157.2 .
O2W H2WB O3W 0.78 2.18 2.890(7) 150.8 .
O3W H3WA N2 0.83 2.53 3.347(6) 168.9 3_645
O3W H3WA O5 0.83 2.64 3.167(5) 122.8 4_456
O3W H3WB N8 0.85 1.96 2.802(6) 170.6 1_455
O4W H4WA N12 0.86 2.33 3.138(15) 154.9 .
O4W H4WB O15 0.87 2.15 3.011(13) 179.5 .

loop_
_geom_torsion_atom_site_label_1
_geom_torsion_atom_site_label_2
_geom_torsion_atom_site_label_3
_geom_torsion_atom_site_label_4
_geom_torsion
_geom_torsion_site_symmetry_1
_geom_torsion_site_symmetry_4
O2 Nd2 Nd3 O1 -143.54(13) . .
O9 Nd2 Nd3 O1 -141.74(14) 3_745 .
O3 Nd2 Nd3 O1 35.17(11) . .
O11 Nd2 Nd3 O1 118.49(13) . .
O6 Nd2 Nd3 O1 88.77(12) . .
O17 Nd2 Nd3 O1 -23.25(18) 1_545 .
O10 Nd2 Nd3 O1 154.33(12) . .
O12 Nd2 Nd3 O1 -34.79(11) 2_655 .
O13 Nd2 Nd3 O1 -82.01(11) 2_655 .
C18 Nd2 Nd3 O1 138.48(13) . .
C24 Nd2 Nd3 O1 -58.58(12) 2_655 .
O2 Nd2 Nd3 O12 25.05(12) . 3_755
O9 Nd2 Nd3 O12 26.85(12) 3_745 3_755
O3 Nd2 Nd3 O12 -156.24(9) . 3_755
O11 Nd2 Nd3 O12 -72.92(11) . 3_755
O6 Nd2 Nd3 O12 -102.64(10) . 3_755
O1 Nd2 Nd3 O12 168.59(11) . 3_755
O17 Nd2 Nd3 O12 145.35(16) 1_545 3_755
O10 Nd2 Nd3 O12 -37.08(10) . 3_755
O12 Nd2 Nd3 O12 133.80(7) 2_655 3_755
O13 Nd2 Nd3 O12 86.59(9) 2_655 3_755
C18 Nd2 Nd3 O12 -52.93(11) . 3_755
C24 Nd2 Nd3 O12 110.01(10) 2_655 3_755
O2 Nd2 Nd3 O3 -48.21(12) . 4_556
O9 Nd2 Nd3 O3 -46.42(12) 3_745 4_556
O3 Nd2 Nd3 O3 130.49(6) . 4_556
O11 Nd2 Nd3 O3 -146.18(10) . 4_556
O6 Nd2 Nd3 O3 -175.90(9) . 4_556
O1 Nd2 Nd3 O3 95.33(11) . 4_556
O17 Nd2 Nd3 O3 72.08(16) 1_545 4_556
O10 Nd2 Nd3 O3 -110.34(10) . 4_556
O12 Nd2 Nd3 O3 60.54(8) 2_655 4_556
O13 Nd2 Nd3 O3 13.32(8) 2_655 4_556
C18 Nd2 Nd3 O3 -126.19(11) . 4_556
C24 Nd2 Nd3 O3 36.74(10) 2_655 4_556
O2 Nd2 Nd3 O7 92.04(13) . .
O9 Nd2 Nd3 O7 93.84(13) 3_745 .
O3 Nd2 Nd3 O7 -89.25(10) . .
O11 Nd2 Nd3 O7 -5.93(11) . .
O6 Nd2 Nd3 O7 -35.65(11) . .
O1 Nd2 Nd3 O7 -124.42(12) . .
O17 Nd2 Nd3 O7 -147.66(17) 1_545 .
O10 Nd2 Nd3 O7 29.91(11) . .
O12 Nd2 Nd3 O7 -159.21(10) 2_655 .
O13 Nd2 Nd3 O7 153.58(10) 2_655 .
C18 Nd2 Nd3 O7 14.06(12) . .
C24 Nd2 Nd3 O7 177.00(11) 2_655 .
O9 Nd2 Nd3 O2 1.80(14) 3_745 .
O3 Nd2 Nd3 O2 178.71(12) . .
O11 Nd2 Nd3 O2 -97.97(13) . .
O6 Nd2 Nd3 O2 -127.69(13) . .
O1 Nd2 Nd3 O2 143.54(13) . .
O17 Nd2 Nd3 O2 120.30(18) 1_545 .
O10 Nd2 Nd3 O2 -62.13(12) . .
O12 Nd2 Nd3 O2 108.75(11) 2_655 .
O13 Nd2 Nd3 O2 61.54(12) 2_655 .
C18 Nd2 Nd3 O2 -77.98(13) . .
C24 Nd2 Nd3 O2 84.96(13) 2_655 .
O2 Nd2 Nd3 O5 -130.07(13) . .
O9 Nd2 Nd3 O5 -128.27(13) 3_745 .
O3 Nd2 Nd3 O5 48.64(10) . .
O11 Nd2 Nd3 O5 131.96(12) . .
O6 Nd2 Nd3 O5 102.24(11) . .
O1 Nd2 Nd3 O5 13.47(13) . .
O17 Nd2 Nd3 O5 -9.77(18) 1_545 .
O10 Nd2 Nd3 O5 167.80(11) . .
O12 Nd2 Nd3 O5 -21.32(10) 2_655 .
O13 Nd2 Nd3 O5 -68.53(10) 2_655 .
C18 Nd2 Nd3 O5 151.96(12) . .
C24 Nd2 Nd3 O5 -45.11(11) 2_655 .
O2 Nd2 Nd3 O14 159.19(12) . .
O9 Nd2 Nd3 O14 160.99(12) 3_745 .
O3 Nd2 Nd3 O14 -22.10(9) . .
O11 Nd2 Nd3 O14 61.22(11) . .
O6 Nd2 Nd3 O14 31.50(10) . .
O1 Nd2 Nd3 O14 -57.27(11) . .
O17 Nd2 Nd3 O14 -80.52(16) 1_545 .
O10 Nd2 Nd3 O14 97.06(10) . .
O12 Nd2 Nd3 O14 -92.06(9) 2_655 .
O13 Nd2 Nd3 O14 -139.28(9) 2_655 .
C18 Nd2 Nd3 O14 81.21(11) . .
C24 Nd2 Nd3 O14 -115.85(10) 2_655 .
O2 Nd2 Nd3 O16 111.94(19) . 4_566
O9 Nd2 Nd3 O16 113.7(2) 3_745 4_566
O3 Nd2 Nd3 O16 -69.36(18) . 4_566
O11 Nd2 Nd3 O16 13.97(19) . 4_566
O6 Nd2 Nd3 O16 -15.75(18) . 4_566
O1 Nd2 Nd3 O16 -104.5(2) . 4_566
O17 Nd2 Nd3 O16 -127.8(2) 1_545 4_566
O10 Nd2 Nd3 O16 49.81(19) . 4_566
O12 Nd2 Nd3 O16 -139.31(18) 2_655 4_566
O13 Nd2 Nd3 O16 173.47(18) 2_655 4_566
C18 Nd2 Nd3 O16 33.96(19) . 4_566
C24 Nd2 Nd3 O16 -163.11(19) 2_655 4_566
O2 Nd2 Nd3 O17 -38.37(18) . 4_566
O9 Nd2 Nd3 O17 -36.57(18) 3_745 4_566
O3 Nd2 Nd3 O17 140.34(16) . 4_566
O11 Nd2 Nd3 O17 -136.34(17) . 4_566
O6 Nd2 Nd3 O17 -166.06(16) . 4_566
O1 Nd2 Nd3 O17 105.17(17) . 4_566
O17 Nd2 Nd3 O17 81.93(10) 1_545 4_566
O10 Nd2 Nd3 O17 -100.50(16) . 4_566
O12 Nd2 Nd3 O17 70.38(16) 2_655 4_566
O13 Nd2 Nd3 O17 23.17(16) 2_655 4_566
C18 Nd2 Nd3 O17 -116.35(17) . 4_566
C24 Nd2 Nd3 O17 46.59(17) 2_655 4_566
O2 Nd2 Nd3 C36 39.4(8) . 4_566
O9 Nd2 Nd3 C36 41.2(8) 3_745 4_566
O3 Nd2 Nd3 C36 -141.9(8) . 4_566
O11 Nd2 Nd3 C36 -58.6(8) . 4_566
O6 Nd2 Nd3 C36 -88.3(8) . 4_566
O1 Nd2 Nd3 C36 -177.1(8) . 4_566
O17 Nd2 Nd3 C36 159.7(8) 1_545 4_566
O10 Nd2 Nd3 C36 -22.7(8) . 4_566
O12 Nd2 Nd3 C36 148.1(8) 2_655 4_566
O13 Nd2 Nd3 C36 100.9(8) 2_655 4_566
C18 Nd2 Nd3 C36 -38.6(8) . 4_566
C24 Nd2 Nd3 C36 124.3(8) 2_655 4_566
O2 Nd2 Nd3 Nd2 -18.14(10) . 4_556
O9 Nd2 Nd3 Nd2 -16.34(10) 3_745 4_556
O3 Nd2 Nd3 Nd2 160.57(6) . 4_556
O11 Nd2 Nd3 Nd2 -116.11(9) . 4_556
O6 Nd2 Nd3 Nd2 -145.83(7) . 4_556
O1 Nd2 Nd3 Nd2 125.40(9) . 4_556
O17 Nd2 Nd3 Nd2 102.16(15) 1_545 4_556
O10 Nd2 Nd3 Nd2 -80.26(7) . 4_556
O12 Nd2 Nd3 Nd2 90.61(6) 2_655 4_556
O13 Nd2 Nd3 Nd2 43.40(6) 2_655 4_556
C18 Nd2 Nd3 Nd2 -96.11(9) . 4_556
C24 Nd2 Nd3 Nd2 66.82(8) 2_655 4_556
O12 Nd3 O1 Nd1 -125.63(13) 3_755 .
O3 Nd3 O1 Nd1 167.86(10) 4_556 .
O7 Nd3 O1 Nd1 -55.63(12) . .
O2 Nd3 O1 Nd1 -128.22(13) . .
O5 Nd3 O1 Nd1 86.25(12) . .
O14 Nd3 O1 Nd1 9.85(10) . .
O16 Nd3 O1 Nd1 32.75(19) 4_566 .
O17 Nd3 O1 Nd1 114.52(13) 4_566 .
C36 Nd3 O1 Nd1 72.8(2) 4_566 .
Nd2 Nd3 O1 Nd1 173.84(4) 4_556 .
Nd2 Nd3 O1 Nd1 -106.66(13) . .
O12 Nd3 O1 Nd2 -18.97(18) 3_755 .
O3 Nd3 O1 Nd2 -85.48(10) 4_556 .
O7 Nd3 O1 Nd2 51.03(10) . .
O2 Nd3 O1 Nd2 -21.55(8) . .
O5 Nd3 O1 Nd2 -167.09(12) . .
O14 Nd3 O1 Nd2 116.51(11) . .
O16 Nd3 O1 Nd2 139.41(12) 4_566 .
O17 Nd3 O1 Nd2 -138.82(11) 4_566 .
C36 Nd3 O1 Nd2 179.42(16) 4_566 .
Nd2 Nd3 O1 Nd2 -79.50(10) 4_556 .
O3 Nd1 O1 Nd3 137.11(12) . .
O13 Nd1 O1 Nd3 -137.18(16) 3_655 .
O2 Nd1 O1 Nd3 -153.67(12) 4_456 .
O8 Nd1 O1 Nd3 -78.90(12) 2_665 .
O4 Nd1 O1 Nd3 82.65(16) . .
O14 Nd1 O1 Nd3 -9.76(10) . .
O15 Nd1 O1 Nd3 -11.80(16) . .
O6 Nd1 O1 Nd3 64.95(11) . .
C30 Nd1 O1 Nd3 -12.86(13) . .
Nd2 Nd1 O1 Nd3 110.65(13) . .
O3 Nd1 O1 Nd2 26.47(8) . .
O13 Nd1 O1 Nd2 112.17(17) 3_655 .
O2 Nd1 O1 Nd2 95.68(9) 4_456 .
O8 Nd1 O1 Nd2 170.46(10) 2_665 .
O4 Nd1 O1 Nd2 -28.00(16) . .
O14 Nd1 O1 Nd2 -120.41(10) . .
O15 Nd1 O1 Nd2 -122.45(12) . .
O6 Nd1 O1 Nd2 -45.70(8) . .
C30 Nd1 O1 Nd2 -123.51(11) . .
Nd3 Nd1 O1 Nd2 -110.65(13) . .
O2 Nd2 O1 Nd3 22.56(8) . .
O9 Nd2 O1 Nd3 65.6(2) 3_745 .
O3 Nd2 O1 Nd3 -143.81(11) . .
O11 Nd2 O1 Nd3 -92.63(13) . .
O6 Nd2 O1 Nd3 -70.57(10) . .
O17 Nd2 O1 Nd3 168.83(9) 1_545 .
O10 Nd2 O1 Nd3 -30.03(13) . .
O12 Nd2 O1 Nd3 140.49(12) 2_655 .
O13 Nd2 O1 Nd3 92.77(10) 2_655 .
C18 Nd2 O1 Nd3 -57.84(16) . .
C24 Nd2 O1 Nd3 116.38(12) 2_655 .
O2 Nd2 O1 Nd1 140.55(11) . .
O9 Nd2 O1 Nd1 -176.38(15) 3_745 .
O3 Nd2 O1 Nd1 -25.82(8) . .
O11 Nd2 O1 Nd1 25.37(15) . .
O6 Nd2 O1 Nd1 47.42(9) . .
O17 Nd2 O1 Nd1 -73.17(11) 1_545 .
O10 Nd2 O1 Nd1 87.96(11) . .
O12 Nd2 O1 Nd1 -101.51(10) 2_655 .
O13 Nd2 O1 Nd1 -149.24(10) 2_655 .
C18 Nd2 O1 Nd1 60.15(16) . .
C24 Nd2 O1 Nd1 -125.62(11) 2_655 .
O9 Nd2 O2 Nd3 -178.45(12) 3_745 .
O3 Nd2 O2 Nd3 -1.93(17) . .
O11 Nd2 O2 Nd3 108.15(12) . .
O6 Nd2 O2 Nd3 42.41(10) . .
O1 Nd2 O2 Nd3 -22.04(8) . .
O17 Nd2 O2 Nd3 -135.64(14) 1_545 .
O10 Nd2 O2 Nd3 111.69(12) . .
O12 Nd2 O2 Nd3 -76.49(10) 2_655 .
O13 Nd2 O2 Nd3 -109.69(12) 2_655 .
C18 Nd2 O2 Nd3 110.15(12) . .
C24 Nd2 O2 Nd3 -94.15(11) 2_655 .
O9 Nd2 O2 Nd1 -55.64(13) 3_745 4_556
O3 Nd2 O2 Nd1 120.88(12) . 4_556
O11 Nd2 O2 Nd1 -129.03(12) . 4_556
O6 Nd2 O2 Nd1 165.23(11) . 4_556
O1 Nd2 O2 Nd1 100.78(11) . 4_556
O17 Nd2 O2 Nd1 -12.8(2) 1_545 4_556
O10 Nd2 O2 Nd1 -125.49(13) . 4_556
O12 Nd2 O2 Nd1 46.32(12) 2_655 4_556
O13 Nd2 O2 Nd1 13.13(10) 2_655 4_556
C18 Nd2 O2 Nd1 -127.04(12) . 4_556
C24 Nd2 O2 Nd1 28.66(12) 2_655 4_556
O1 Nd3 O2 Nd2 23.39(9) . .
O12 Nd3 O2 Nd2 -155.04(11) 3_755 .
O3 Nd3 O2 Nd2 125.71(12) 4_556 .
O7 Nd3 O2 Nd2 -76.51(11) . .
O5 Nd3 O2 Nd2 69.71(14) . .
O14 Nd3 O2 Nd2 -25.03(14) . .
O16 Nd3 O2 Nd2 -134.83(14) 4_566 .
O17 Nd3 O2 Nd2 161.42(9) 4_566 .
C36 Nd3 O2 Nd2 -173.98(13) 4_566 .
Nd2 Nd3 O2 Nd2 163.48(9) 4_556 .
O1 Nd3 O2 Nd1 -100.73(11) . 4_556
O12 Nd3 O2 Nd1 80.84(10) 3_755 4_556
O3 Nd3 O2 Nd1 1.59(9) 4_556 4_556
O7 Nd3 O2 Nd1 159.37(12) . 4_556
O5 Nd3 O2 Nd1 -54.41(15) . 4_556
O14 Nd3 O2 Nd1 -149.15(9) . 4_556
O16 Nd3 O2 Nd1 101.05(16) 4_566 4_556
O17 Nd3 O2 Nd1 37.30(14) 4_566 4_556
C36 Nd3 O2 Nd1 61.90(18) 4_566 4_556
Nd2 Nd3 O2 Nd1 39.36(8) 4_556 4_556
Nd2 Nd3 O2 Nd1 -124.12(15) . 4_556
O1 Nd1 O3 Nd3 82.55(11) . 4_456
O13 Nd1 O3 Nd3 -64.44(12) 3_655 4_456
O2 Nd1 O3 Nd3 1.68(9) 4_456 4_456
O8 Nd1 O3 Nd3 21.5(2) 2_665 4_456
O4 Nd1 O3 Nd3 -134.94(14) . 4_456
O14 Nd1 O3 Nd3 126.97(11) . 4_456
O15 Nd1 O3 Nd3 -152.98(14) . 4_456
O6 Nd1 O3 Nd3 150.74(13) . 4_456
C30 Nd1 O3 Nd3 159.24(17) . 4_456
Nd2 Nd1 O3 Nd3 109.61(13) . 4_456
Nd3 Nd1 O3 Nd3 104.62(9) . 4_456
O1 Nd1 O3 Nd2 -27.06(8) . .
O13 Nd1 O3 Nd2 -174.05(9) 3_655 .
O2 Nd1 O3 Nd2 -107.93(10) 4_456 .
O8 Nd1 O3 Nd2 -88.15(15) 2_665 .
O4 Nd1 O3 Nd2 115.45(12) . .
O14 Nd1 O3 Nd2 17.36(15) . .
O15 Nd1 O3 Nd2 97.41(18) . .
O6 Nd1 O3 Nd2 41.13(9) . .
C30 Nd1 O3 Nd2 49.6(2) . .
Nd3 Nd1 O3 Nd2 -4.99(8) . .
O2 Nd2 O3 Nd1 6.33(17) . .
O9 Nd2 O3 Nd1 -178.73(13) 3_745 .
O11 Nd2 O3 Nd1 -119.34(11) . .
O6 Nd2 O3 Nd1 -42.32(9) . .
O1 Nd2 O3 Nd1 25.98(8) . .
O17 Nd2 O3 Nd1 161.81(12) 1_545 .
O10 Nd2 O3 Nd1 -89.29(11) . .
O12 Nd2 O3 Nd1 93.62(10) 2_655 .
O13 Nd2 O3 Nd1 94.44(11) 2_655 .
C18 Nd2 O3 Nd1 -105.21(11) . .
C24 Nd2 O3 Nd1 96.13(10) 2_655 .
O2 Nd2 O3 Nd3 -112.53(12) . 4_456
O9 Nd2 O3 Nd3 62.41(17) 3_745 4_456
O11 Nd2 O3 Nd3 121.81(11) . 4_456
O6 Nd2 O3 Nd3 -161.18(12) . 4_456
O1 Nd2 O3 Nd3 -92.88(10) . 4_456
O17 Nd2 O3 Nd3 42.96(9) 1_545 4_456
O10 Nd2 O3 Nd3 151.85(9) . 4_456
O12 Nd2 O3 Nd3 -25.24(9) 2_655 4_456
O13 Nd2 O3 Nd3 -24.42(12) 2_655 4_456
C18 Nd2 O3 Nd3 135.93(11) . 4_456
C24 Nd2 O3 Nd3 -22.73(11) 2_655 4_456
O2 Nd2 O6 C6 34.9(3) . .
O9 Nd2 O6 C6 -38.8(4) 3_745 .
O3 Nd2 O6 C6 -174.6(3) . .
O11 Nd2 O6 C6 -91.6(3) . .
O1 Nd2 O6 C6 104.6(3) . .
O17 Nd2 O6 C6 -146.4(3) 1_545 .
O10 Nd2 O6 C6 -38.2(3) . .
O12 Nd2 O6 C6 136.7(3) 2_655 .
O13 Nd2 O6 C6 78.2(3) 2_655 .
C18 Nd2 O6 C6 -65.2(3) . .
C24 Nd2 O6 C6 114.1(3) 2_655 .
O2 Nd2 O6 Nd1 -112.36(10) . .
O9 Nd2 O6 Nd1 173.85(11) 3_745 .
O3 Nd2 O6 Nd1 38.05(8) . .
O11 Nd2 O6 Nd1 121.10(11) . .
O1 Nd2 O6 Nd1 -42.68(8) . .
O17 Nd2 O6 Nd1 66.35(13) 1_545 .
O10 Nd2 O6 Nd1 174.54(12) . .
O12 Nd2 O6 Nd1 -10.58(12) 2_655 .
O13 Nd2 O6 Nd1 -69.13(15) 2_655 .
C18 Nd2 O6 Nd1 147.46(13) . .
C24 Nd2 O6 Nd1 -33.18(17) 2_655 .
O3 Nd1 O6 C6 174.5(3) . .
O1 Nd1 O6 C6 -100.3(3) . .
O13 Nd1 O6 C6 99.9(3) 3_655 .
O2 Nd1 O6 C6 -149.4(3) 4_456 .
O8 Nd1 O6 C6 -49.0(4) 2_665 .
O4 Nd1 O6 C6 93.2(3) . .
O14 Nd1 O6 C6 -24.0(3) . .
O15 Nd1 O6 C6 21.6(3) . .
C30 Nd1 O6 C6 -1.1(3) . .
Nd2 Nd1 O6 C6 -145.6(4) . .
Nd3 Nd1 O6 C6 -64.0(3) . .
O3 Nd1 O6 Nd2 -39.83(8) . .
O1 Nd1 O6 Nd2 45.35(8) . .
O13 Nd1 O6 Nd2 -114.49(15) 3_655 .
O2 Nd1 O6 Nd2 -3.72(14) 4_456 .
O8 Nd1 O6 Nd2 96.69(13) 2_665 .
O4 Nd1 O6 Nd2 -121.15(12) . .
O14 Nd1 O6 Nd2 121.69(11) . .
O15 Nd1 O6 Nd2 167.21(10) . .
C30 Nd1 O6 Nd2 144.58(12) . .
Nd3 Nd1 O6 Nd2 81.65(8) . .
O1 Nd3 O7 C6 11.8(3) . .
O12 Nd3 O7 C6 157.3(3) 3_755 .
O3 Nd3 O7 C6 110.1(3) 4_556 .
O2 Nd3 O7 C6 80.2(3) . .
O5 Nd3 O7 C6 -58.3(4) . .
O14 Nd3 O7 C6 -54.9(3) . .
O16 Nd3 O7 C6 -128.4(3) 4_566 .
O17 Nd3 O7 C6 -160.6(3) 4_566 .
C36 Nd3 O7 C6 -141.9(3) 4_566 .
Nd2 Nd3 O7 C6 152.5(3) 4_556 .
Nd2 Nd3 O7 C6 43.2(3) . .
O2 Nd2 O10 C18 -176.4(3) . .
O9 Nd2 O10 C18 93.2(3) 3_745 .
O3 Nd2 O10 C18 -39.6(3) . .
O11 Nd2 O10 C18 -0.3(3) . .
O6 Nd2 O10 C18 -86.3(3) . .
O1 Nd2 O10 C18 -125.2(3) . .
O17 Nd2 O10 C18 36.5(3) 1_545 .
O12 Nd2 O10 C18 123.0(6) 2_655 .
O13 Nd2 O10 C18 136.5(3) 2_655 .
C24 Nd2 O10 C18 130.4(3) 2_655 .
O2 Nd2 O11 C18 4.6(3) . .
O9 Nd2 O11 C18 -71.2(3) 3_745 .
O3 Nd2 O11 C18 145.7(3) . .
O6 Nd2 O11 C18 75.5(3) . .
O1 Nd2 O11 C18 96.1(3) . .
O17 Nd2 O11 C18 -146.2(3) 1_545 .
O10 Nd2 O11 C18 0.3(3) . .
O12 Nd2 O11 C18 -169.1(2) 2_655 .
O13 Nd2 O11 C18 -93.2(3) 2_655 .
C24 Nd2 O11 C18 -135.4(3) 2_655 .
O1 Nd3 O14 C30 175.7(9) . .
O12 Nd3 O14 C30 -37.6(9) 3_755 .
O3 Nd3 O14 C30 121.4(8) 4_556 .
O7 Nd3 O14 C30 -81.5(8) . .
O2 Nd3 O14 C30 -135.8(8) . .
O5 Nd3 O14 C30 96.3(8) . .
O16 Nd3 O14 C30 10.8(8) 4_566 .
O17 Nd3 O14 C30 38.2(9) 4_566 .
C36 Nd3 O14 C30 24.6(9) 4_566 .
Nd2 Nd3 O14 C30 24.4(9) 4_556 .
Nd2 Nd3 O14 C30 -150.0(8) . .
O1 Nd3 O14 Nd1 -8.74(9) . .
O12 Nd3 O14 Nd1 137.91(10) 3_755 .
O3 Nd3 O14 Nd1 -63.1(2) 4_556 .
O7 Nd3 O14 Nd1 94.06(11) . .
O2 Nd3 O14 Nd1 39.75(14) . .
O5 Nd3 O14 Nd1 -88.18(11) . .
O16 Nd3 O14 Nd1 -173.70(13) 4_566 .
O17 Nd3 O14 Nd1 -146.23(9) 4_566 .
C36 Nd3 O14 Nd1 -159.85(11) 4_566 .
Nd2 Nd3 O14 Nd1 -160.11(7) 4_556 .
Nd2 Nd3 O14 Nd1 25.50(8) . .
O3 Nd1 O14 C30 140.4(2) . .
O1 Nd1 O14 C30 -172.8(3) . .
O13 Nd1 O14 C30 -25.4(3) 3_655 .
O2 Nd1 O14 C30 -123.5(3) 4_456 .
O8 Nd1 O14 C30 -83.5(3) 2_665 .
O4 Nd1 O14 C30 55.9(3) . .
O15 Nd1 O14 C30 4.9(3) . .
O6 Nd1 O14 C30 116.5(3) . .
Nd2 Nd1 O14 C30 151.7(3) . .
Nd3 Nd1 O14 C30 178.5(3) . .
O3 Nd1 O14 Nd3 -38.12(16) . .
O1 Nd1 O14 Nd3 8.74(9) . .
O13 Nd1 O14 Nd3 156.11(10) 3_655 .
O2 Nd1 O14 Nd3 58.00(15) 4_456 .
O8 Nd1 O14 Nd3 98.05(12) 2_665 .
O4 Nd1 O14 Nd3 -122.56(11) . .
O15 Nd1 O14 Nd3 -173.59(18) . .
O6 Nd1 O14 Nd3 -61.97(10) . .
C30 Nd1 O14 Nd3 -178.5(3) . .
Nd2 Nd1 O14 Nd3 -26.77(9) . .
O3 Nd1 O15 C30 -115.4(3) . .
O1 Nd1 O15 C30 -2.5(3) . .
O13 Nd1 O15 C30 151.1(3) 3_655 .
O2 Nd1 O15 C30 103.7(3) 4_456 .
O8 Nd1 O15 C30 68.4(3) 2_665 .
O4 Nd1 O15 C30 -133.6(3) . .
O14 Nd1 O15 C30 -5.0(3) . .
O6 Nd1 O15 C30 -64.6(3) . .
Nd2 Nd1 O15 C30 -52.9(3) . .
Nd3 Nd1 O15 C30 -8.9(3) . .
C2 N2 C1 N1 -1.0(6) . .
C2 N2 C1 C7 177.1(5) . .
C3 N1 C1 N2 0.7(6) . .
C4 N1 C1 N2 -176.0(5) . .
C3 N1 C1 C7 -177.4(5) . .
C4 N1 C1 C7 5.9(9) . .
C1 N2 C2 C3 0.9(6) . .
N2 C2 C3 N1 -0.5(6) . .
C1 N1 C3 C2 -0.1(6) . .
C4 N1 C3 C2 176.8(5) . .
C1 N1 C4 C5 -118.5(6) . .
C3 N1 C4 C5 65.3(7) . .
N1 C4 C5 C6 177.5(4) . .
Nd3 O7 C6 O6 -18.2(5) . .
Nd3 O7 C6 C5 161.2(3) . .
Nd2 O6 C6 O7 -55.1(5) . .
Nd1 O6 C6 O7 80.6(5) . .
Nd2 O6 C6 C5 125.4(3) . .
Nd1 O6 C6 C5 -98.9(4) . .
C4 C5 C6 O7 2.5(6) . .
C4 C5 C6 O6 -178.0(4) . .
C8 N4 C7 N3 -0.7(8) . .
C8 N4 C7 C1 -179.3(7) . .
C9 N3 C7 N4 1.0(8) . .
C10 N3 C7 N4 -179.6(7) . .
C9 N3 C7 C1 179.6(6) . .
C10 N3 C7 C1 -1.0(10) . .
N2 C1 C7 N4 -147.8(6) . .
N1 C1 C7 N4 30.0(9) . .
N2 C1 C7 N3 33.8(9) . .
N1 C1 C7 N3 -148.4(6) . .
C7 N4 C8 C9 0.2(10) . .
N4 C8 C9 N3 0.4(10) . .
C7 N3 C9 C8 -0.8(9) . .
C10 N3 C9 C8 179.8(8) . .
C9 N3 C10 C11A -67(2) . .
C7 N3 C10 C11A 114(2) . .
C9 N3 C10 C11B -17.0(13) . .
C7 N3 C10 C11B 163.8(8) . .
C11B C10 C11A C12 57(2) . .
N3 C10 C11A C12 151.0(11) . .
C11A C10 C11B C12 -55.6(15) . .
N3 C10 C11B C12 -168.3(7) . .
Nd2 O9 C12 O8 16.2(9) 3_755 .
Nd2 O9 C12 C11B -175.8(5) 3_755 .
Nd2 O9 C12 C11A -135.9(13) 3_755 .
Nd1 O8 C12 O9 30.6(8) 2_664 .
Nd1 O8 C12 C11B -137.0(6) 2_664 .
Nd1 O8 C12 C11A -175.1(12) 2_664 .
C10 C11B C12 O9 151.7(7) . .
C10 C11B C12 O8 -39.3(11) . .
C10 C11B C12 C11A 44.2(15) . .
C10 C11A C12 O9 -155.4(16) . .
C10 C11A C12 O8 48(3) . .
C10 C11A C12 C11B -64(2) . .
C14 N6 C13 N5 -1.4(7) . .
C14 N6 C13 C19 175.7(5) . .
C15 N5 C13 N6 1.3(6) . .
C16 N5 C13 N6 -172.6(5) . .
C15 N5 C13 C19 -175.9(5) . .
C16 N5 C13 C19 10.1(8) . .
C13 N6 C14 C15 1.0(7) . .
N6 C14 C15 N5 -0.2(8) . .
C13 N5 C15 C14 -0.6(7) . .
C16 N5 C15 C14 173.2(6) . .
C13 N5 C16 C17 146.5(5) . .
C15 N5 C16 C17 -26.2(8) . .
N5 C16 C17 C18 82.8(6) . .
Nd2 O10 C18 O11 0.5(5) . .
Nd2 O10 C18 C17 -179.5(4) . .
Nd2 O11 C18 O10 -0.5(5) . .
Nd2 O11 C18 C17 179.5(4) . .
C16 C17 C18 O10 48.6(6) . .
C16 C17 C18 O11 -131.4(5) . .
C16 C17 C18 Nd2 15(27) . .
O2 Nd2 C18 O10 3.5(3) . .
O9 Nd2 C18 O10 -77.9(3) 3_745 .
O3 Nd2 C18 O10 145.7(3) . .
O11 Nd2 C18 O10 179.5(5) . .
O6 Nd2 C18 O10 83.7(3) . .
O1 Nd2 C18 O10 71.5(3) . .
O17 Nd2 C18 O10 -147.8(3) 1_545 .
O12 Nd2 C18 O10 -158.7(3) 2_655 .
O13 Nd2 C18 O10 -61.2(3) 2_655 .
C24 Nd2 C18 O10 -95.2(4) 2_655 .
O2 Nd2 C18 O11 -176.1(3) . .
O9 Nd2 C18 O11 102.6(3) 3_745 .
O3 Nd2 C18 O11 -33.8(3) . .
O6 Nd2 C18 O11 -95.8(3) . .
O1 Nd2 C18 O11 -108.1(3) . .
O17 Nd2 C18 O11 32.7(3) 1_545 .
O10 Nd2 C18 O11 -179.5(5) . .
O12 Nd2 C18 O11 21.8(5) 2_655 .
O13 Nd2 C18 O11 119.3(3) 2_655 .
C24 Nd2 C18 O11 85.3(4) 2_655 .
O2 Nd2 C18 C17 37(26) . .
O9 Nd2 C18 C17 -44(26) 3_745 .
O3 Nd2 C18 C17 179(100) . .
O11 Nd2 C18 C17 -147(26) . .
O6 Nd2 C18 C17 117(26) . .
O1 Nd2 C18 C17 105(26) . .
O17 Nd2 C18 C17 -114(26) 1_545 .
O10 Nd2 C18 C17 34(26) . .
O12 Nd2 C18 C17 -125(26) 2_655 .
O13 Nd2 C18 C17 -28(26) 2_655 .
C24 Nd2 C18 C17 -62(26) 2_655 .
C20 N8 C19 N7 0.0(6) . .
C20 N8 C19 C13 -179.4(5) . .
C21 N7 C19 N8 0.7(6) . .
C22 N7 C19 N8 172.5(5) . .
C21 N7 C19 C13 -179.9(5) . .
C22 N7 C19 C13 -8.0(8) . .
N6 C13 C19 N8 -138.1(6) . .
N5 C13 C19 N8 38.7(8) . .
N6 C13 C19 N7 42.6(8) . .
N5 C13 C19 N7 -140.6(5) . .
C19 N8 C20 C21 -0.7(7) . .
N8 C20 C21 N7 1.1(7) . .
C19 N7 C21 C20 -1.0(6) . .
C22 N7 C21 C20 -173.3(5) . .
C19 N7 C22 C23 -86.5(6) . .
C21 N7 C22 C23 84.2(5) . .
N7 C22 C23 C24 -160.0(4) . .
Nd3 O12 C24 O13 131.9(4) 3_745 .
Nd2 O12 C24 O13 9.7(4) 2_654 .
Nd3 O12 C24 C23 -45.5(6) 3_745 .
Nd2 O12 C24 C23 -167.8(3) 2_654 .
Nd3 O12 C24 Nd2 122.2(4) 3_745 2_654
Nd1 O13 C24 O12 112.8(5) 3_645 .
Nd2 O13 C24 O12 -9.1(4) 2_654 .
Nd1 O13 C24 C23 -69.8(7) 3_645 .
Nd2 O13 C24 C23 168.2(4) 2_654 .
Nd1 O13 C24 Nd2 121.9(5) 3_645 2_654
C22 C23 C24 O12 136.1(4) . .
C22 C23 C24 O13 -41.3(6) . .
C22 C23 C24 Nd2 70.1(16) . 2_654
C26 N10 C25 N9 2.6(9) . .
C26 N10 C25 C31 -177.6(7) . .
C27 N9 C25 N10 -2.0(9) . .
C28 N9 C25 N10 175.8(6) . .
C27 N9 C25 C31 178.2(7) . .
C28 N9 C25 C31 -4.0(11) . .
C25 N10 C26 C27 -2.3(10) . .
N10 C26 C27 N9 1.1(11) . .
C25 N9 C27 C26 0.4(9) . .
C28 N9 C27 C26 -177.4(7) . .
C27 N9 C28 C29 -73.0(9) . .
C25 N9 C28 C29 109.6(7) . .
N9 C28 C29 C30 170.4(5) . .
Nd1 O15 C30 O14 9.0(5) . .
Nd1 O15 C30 C29 -169.3(4) . .
Nd3 O14 C30 O15 166.6(6) . .
Nd1 O14 C30 O15 -9.1(5) . .
Nd3 O14 C30 C29 -15.1(11) . .
Nd1 O14 C30 C29 169.2(4) . .
Nd3 O14 C30 Nd1 175.7(9) . .
C28 C29 C30 O15 20.2(8) . .
C28 C29 C30 O14 -158.1(5) . .
C28 C29 C30 Nd1 -82(2) . .
O3 Nd1 C30 O15 105.8(3) . .
O1 Nd1 C30 O15 177.8(3) . .
O13 Nd1 C30 O15 -29.5(3) 3_655 .
O2 Nd1 C30 O15 -107.7(3) 4_456 .
O8 Nd1 C30 O15 -103.2(3) 2_665 .
O4 Nd1 C30 O15 43.9(3) . .
O14 Nd1 C30 O15 171.0(5) . .
O6 Nd1 C30 O15 113.8(3) . .
Nd2 Nd1 C30 O15 139.5(3) . .
Nd3 Nd1 C30 O15 170.0(3) . .
O3 Nd1 C30 O14 -65.3(3) . .
O1 Nd1 C30 O14 6.8(3) . .
O13 Nd1 C30 O14 159.4(2) 3_655 .
O2 Nd1 C30 O14 81.3(3) 4_456 .
O8 Nd1 C30 O14 85.7(3) 2_665 .
O4 Nd1 C30 O14 -127.2(3) . .
O15 Nd1 C30 O14 -171.0(5) . .
O6 Nd1 C30 O14 -57.2(2) . .
Nd2 Nd1 C30 O14 -31.6(3) . .
Nd3 Nd1 C30 O14 -1.0(2) . .
O3 Nd1 C30 C29 -146.4(18) . .
O1 Nd1 C30 C29 -74.4(19) . .
O13 Nd1 C30 C29 78.3(19) 3_655 .
O2 Nd1 C30 C29 0(2) 4_456 .
O8 Nd1 C30 C29 4.6(19) 2_665 .
O4 Nd1 C30 C29 151.7(19) . .
O14 Nd1 C30 C29 -81.2(19) . .
O15 Nd1 C30 C29 108(2) . .
O6 Nd1 C30 C29 -138.4(19) . .
Nd2 Nd1 C30 C29 -112.7(19) . .
Nd3 Nd1 C30 C29 -82.2(19) . .
C32 N12 C31 N11 3.3(8) . .
C32 N12 C31 C25 -173.6(6) . .
C33 N11 C31 N12 -3.3(8) . .
C34 N11 C31 N12 174.8(6) . .
C33 N11 C31 C25 173.5(6) . .
C34 N11 C31 C25 -8.4(10) . .
N10 C25 C31 N12 124.8(8) . .
N9 C25 C31 N12 -55.4(10) . .
N10 C25 C31 N11 -51.7(11) . .
N9 C25 C31 N11 128.1(7) . .
C31 N12 C32 C33 -2.1(9) . .
N12 C32 C33 N11 0.2(9) . .
C31 N11 C33 C32 1.8(8) . .
C34 N11 C33 C32 -176.3(6) . .
C31 N11 C34 C35 113.8(7) . .
C33 N11 C34 C35 -68.5(8) . .
N11 C34 C35 C36 174.8(5) . .
Nd3 O16 C36 O17 3.8(4) 4_466 .
Nd3 O16 C36 C35 -177.4(4) 4_466 .
Nd2 O17 C36 O16 97.6(5) 1_565 .
Nd3 O17 C36 O16 -3.7(4) 4_466 .
Nd2 O17 C36 C35 -81.3(5) 1_565 .
Nd3 O17 C36 C35 177.5(4) 4_466 .
Nd2 O17 C36 Nd3 101.2(3) 1_565 4_466
C34 C35 C36 O16 26.5(7) . .
C34 C35 C36 O17 -154.7(5) . .
C34 C35 C36 Nd3 -65(9) . 4_466
